data_2214824
loop_
_publ_author_name
'Li, Ling-Ling'
'Liu, Tian-Fu'

_publ_section_title
Di-\m-azido-\k^4^<i>N</i>:<i>N</i>-bis[(azido-\k<i>N</i>)(2,9-dimethyl-1,10-phenanthroline-\k^2^<i>N</i>,<i>N</i>')nickel(II)]
_journal_coeditor_code PK2037
_journal_issue 8
_journal_name_full 'Acta Crystallographica Section E'
_journal_page_first m2211
_journal_page_last m2211
_journal_paper_doi 10.1107/S1600536807035313
_journal_volume 63
_journal_year 2007
_chemical_formula_iupac '[Ni2 (N3)4 (C14 H12 N2)2]'
_chemical_formula_moiety 'C28 H24 N16 Ni2'
_chemical_formula_sum 'C28 H24 N16 Ni2'
_chemical_formula_weight 702.01
_chemical_name_systematic
;
Di-\m-azido-\k^4^N:N-bis[(azido-\kN)(2,9-dimethyl-1,10-phenanthroline-
\kN,N)nickel(II)]
;
_space_group_IT_number 15
_symmetry_cell_setting monoclinic
_symmetry_space_group_name_Hall '-C 2yc'
_symmetry_space_group_name_H-M 'C 1 2/c 1'
_atom_sites_solution_hydrogens geom
_atom_sites_solution_primary direct
_atom_sites_solution_secondary difmap
_audit_creation_method SHELXL-97
_cell_angle_alpha 90.00
_cell_angle_beta 94.36(3)
_cell_angle_gamma 90.00
_cell_formula_units_Z 4
_cell_length_a 13.471(3)
_cell_length_b 11.226(2)
_cell_length_c 19.605(4)
_cell_measurement_reflns_used 13380
_cell_measurement_temperature 153(2)
_cell_measurement_theta_max 27.5
_cell_measurement_theta_min 3.4
_cell_volume 2956.2(10)
_computing_cell_refinement 'SCALEPACK (Otwinowski & Minor, 1997)'
_computing_data_collection 'COLLECT (Nonius, 1998)'
_computing_data_reduction 'DENZO (Otwinowski & Minor, 1997) and MAXUS (Mackay <i>et al.</i>,  1998)'
_computing_molecular_graphics 'SHELXTL (Bruker, 1997)'
_computing_publication_material SHELXL97
_computing_structure_refinement 'SHELXL97 (Sheldrick, 1997)'
_computing_structure_solution 'SHELXS97 (Sheldrick, 1997)'
_diffrn_ambient_temperature 153(2)
_diffrn_detector_area_resol_mean 18
_diffrn_measured_fraction_theta_full 0.997
_diffrn_measured_fraction_theta_max 0.997
_diffrn_measurement_device '95mm CCD camera on \k-goniostat'
_diffrn_measurement_device_type 'Nonius KappaCCD'
_diffrn_measurement_method \w
_diffrn_radiation_monochromator graphite
_diffrn_radiation_source 'fine-focus sealed tube'
_diffrn_radiation_type MoK\a
_diffrn_radiation_wavelength 0.71073
_diffrn_reflns_av_R_equivalents 0.0317
_diffrn_reflns_av_sigmaI/netI 0.0562
_diffrn_reflns_limit_h_max 17
_diffrn_reflns_limit_h_min -17
_diffrn_reflns_limit_k_max 14
_diffrn_reflns_limit_k_min -14
_diffrn_reflns_limit_l_max 25
_diffrn_reflns_limit_l_min -25
_diffrn_reflns_number 6614
_diffrn_reflns_theta_full 27.50
_diffrn_reflns_theta_max 27.5
_diffrn_reflns_theta_min 3.6
_diffrn_standards_number 0
_exptl_absorpt_coefficient_mu 1.33
_exptl_absorpt_correction_T_max 0.937
_exptl_absorpt_correction_T_min 0.879
_exptl_absorpt_correction_type multi-scan
_exptl_absorpt_process_details '(SADABS; Sheldrick, 1996)'
_exptl_crystal_colour green
_exptl_crystal_density_diffrn 1.577
_exptl_crystal_density_method 'not measured'
_exptl_crystal_description Block
_exptl_crystal_F_000 1440
_exptl_crystal_size_max 0.10
_exptl_crystal_size_mid 0.10
_exptl_crystal_size_min 0.05
_refine_diff_density_max 0.31
_refine_diff_density_min -0.41
_refine_ls_extinction_method none
_refine_ls_goodness_of_fit_ref 0.93
_refine_ls_hydrogen_treatment constr
_refine_ls_matrix_type full
_refine_ls_number_parameters 210
_refine_ls_number_reflns 3396
_refine_ls_number_restraints 0
_refine_ls_restrained_S_all 0.92
_refine_ls_R_factor_all 0.0804
_refine_ls_R_factor_gt 0.0332
_refine_ls_shift/su_max 0.002
_refine_ls_shift/su_mean 0.000
_refine_ls_structure_factor_coef Fsqd
_refine_ls_weighting_details 'calc w=1/[\s^2^(Fo^2^)+(0.0402P)^2^] where P=(Fo^2^+2Fc^2^)/3'
_refine_ls_weighting_scheme calc
_refine_ls_wR_factor_gt 0.0726
_refine_ls_wR_factor_ref 0.0825
_reflns_number_gt 1923
_reflns_number_total 3396
_reflns_threshold_expression I>2\s(I)
_cod_data_source_file pk2037.cif
_cod_data_source_block I
_cod_original_sg_symbol_H-M 'C 2/c'
_cod_database_code 2214824
_cod_database_fobs_code 2214824

loop_
_symmetry_equiv_pos_as_xyz
'x, y, z'
'-x, y, -z+1/2'
'x+1/2, y+1/2, z'
'-x+1/2, y+1/2, -z+1/2'
'-x, -y, -z'
'x, -y, z-1/2'
'-x+1/2, -y+1/2, -z'
'x+1/2, -y+1/2, z-1/2'

loop_
_atom_site_type_symbol
_atom_site_label
_atom_site_fract_x
_atom_site_fract_y
_atom_site_fract_z
_atom_site_U_iso_or_equiv
_atom_site_adp_type
_atom_site_calc_flag
_atom_site_refinement_flags
_atom_site_occupancy
Ni Ni1 0.84958(2) 0.75286(3) 0.958017(13) 0.03719(11) Uani d . 1
N N1 0.86582(14) 0.8208(2) 0.86198(10) 0.0385(5) Uani d . 1
C C12 0.86702(16) 0.6124(2) 0.83785(12) 0.0385(6) Uani d . 1
N N2 0.86412(14) 0.59478(19) 0.90696(10) 0.0387(5) Uani d . 1
C C13 0.86592(17) 0.7327(2) 0.81366(12) 0.0378(6) Uani d . 1
N N3 0.69573(14) 0.7560(2) 0.94405(9) 0.0436(5) Uani d . 1
N N4 0.64685(16) 0.7357(2) 0.89104(11) 0.0483(6) Uani d . 1
C C7 0.8734(2) 0.5456(3) 0.71970(13) 0.0568(8) Uani d . 1
H H7 0.8757 0.4837 0.6884 0.068 Uiso calc R 1
N N7 1.05529(18) 0.8271(2) 0.96773(10) 0.0521(6) Uani d . 1
C C3 0.8736(2) 0.9632(3) 0.77282(14) 0.0535(8) Uani d . 1
H H3 0.8767 1.0427 0.7600 0.064 Uiso calc R 1
C C2 0.87088(18) 0.9336(2) 0.84214(13) 0.0430(6) Uani d . 1
C C5 0.86905(18) 0.7572(3) 0.74372(12) 0.0447(6) Uani d . 1
C C9 0.8781(2) 0.4033(3) 0.81853(15) 0.0578(8) Uani d . 1
H H9 0.8826 0.3379 0.7898 0.069 Uiso calc R 1
N N6 0.98706(17) 0.7894(2) 0.99584(11) 0.0542(6) Uani d . 1
C C4 0.8717(2) 0.8767(3) 0.72427(13) 0.0526(7) Uani d . 1
H H4 0.8721 0.8971 0.6783 0.063 Uiso calc R 1
C C8 0.87256(19) 0.5188(3) 0.79084(14) 0.0480(7) Uani d . 1
C C11 0.86797(19) 0.4847(2) 0.93092(13) 0.0441(6) Uani d . 1
C C14 0.8643(2) 0.4653(3) 1.00651(13) 0.0579(8) Uani d . 1
H H14A 0.8584 0.5408 1.0289 0.087 Uiso calc R 1
H H14B 0.9243 0.4263 1.0242 0.087 Uiso calc R 1
H H14C 0.8079 0.4165 1.0147 0.087 Uiso calc R 1
C C10 0.8768(2) 0.3867(3) 0.88718(15) 0.0574(8) Uani d . 1
H H10 0.8818 0.3101 0.9053 0.069 Uiso calc R 1
C C6 0.8709(2) 0.6584(3) 0.69726(13) 0.0554(8) Uani d . 1
H H6 0.8703 0.6731 0.6505 0.066 Uiso calc R 1
C C1 0.8750(2) 1.0281(2) 0.89582(14) 0.0564(8) Uani d . 1
H H1A 0.8671 0.9925 0.9396 0.085 Uiso calc R 1
H H1B 0.8225 1.0846 0.8855 0.085 Uiso calc R 1
H H1C 0.9381 1.0681 0.8969 0.085 Uiso calc R 1
N N5 0.6021(2) 0.7173(3) 0.84052(13) 0.0829(10) Uani d . 1
N N8 1.1259(2) 0.8620(3) 0.94390(13) 0.0916(11) Uani d . 1

loop_
_atom_site_aniso_label
_atom_site_aniso_U_11
_atom_site_aniso_U_22
_atom_site_aniso_U_33
_atom_site_aniso_U_12
_atom_site_aniso_U_13
_atom_site_aniso_U_23
Ni1 0.03987(17) 0.04148(19) 0.03020(15) 0.00079(17) 0.00262(12) -0.00298(16)
N1 0.0378(12) 0.0427(14) 0.0352(11) -0.0019(10) 0.0031(9) -0.0022(10)
C12 0.0307(13) 0.0469(16) 0.0379(13) 0.0008(12) 0.0026(11) -0.0072(12)
N2 0.0375(11) 0.0405(13) 0.0378(11) 0.0007(9) 0.0016(9) -0.0017(10)
C13 0.0315(11) 0.0489(18) 0.0331(11) -0.0004(12) 0.0036(10) -0.0063(11)
N3 0.0400(11) 0.0604(14) 0.0301(10) 0.0029(12) 0.0007(8) -0.0045(11)
N4 0.0450(12) 0.0616(16) 0.0387(12) 0.0033(12) 0.0056(10) -0.0013(12)
C7 0.0546(18) 0.074(2) 0.0422(17) -0.0017(17) 0.0045(13) -0.0214(15)
N7 0.0510(14) 0.0706(17) 0.0339(11) -0.0038(13) -0.0015(10) -0.0121(11)
C3 0.0541(18) 0.054(2) 0.0530(18) -0.0014(14) 0.0056(14) 0.0106(14)
C2 0.0415(15) 0.0453(17) 0.0422(15) -0.0016(12) 0.0021(12) 0.0022(12)
C5 0.0364(12) 0.0635(17) 0.0340(12) -0.0007(15) 0.0022(10) -0.0026(15)
C9 0.0597(18) 0.051(2) 0.0619(19) 0.0039(15) -0.0001(15) -0.0226(15)
N6 0.0458(13) 0.0739(17) 0.0424(12) -0.0062(12) -0.0006(10) 0.0011(11)
C4 0.0489(17) 0.073(2) 0.0363(14) 0.0010(16) 0.0068(12) 0.0094(14)
C8 0.0405(16) 0.0505(19) 0.0529(16) -0.0006(13) 0.0031(13) -0.0147(14)
C11 0.0421(15) 0.0406(16) 0.0490(15) 0.0017(12) 0.0008(12) -0.0010(13)
C14 0.070(2) 0.0483(18) 0.0554(17) 0.0037(15) 0.0061(15) 0.0074(14)
C10 0.067(2) 0.0369(17) 0.0672(19) 0.0041(14) -0.0007(16) -0.0053(14)
C6 0.0545(18) 0.078(2) 0.0335(14) -0.0002(16) 0.0052(13) -0.0108(15)
C1 0.073(2) 0.0430(19) 0.0530(17) -0.0016(15) 0.0015(15) -0.0015(14)
N5 0.078(2) 0.123(3) 0.0460(15) -0.0035(17) -0.0102(13) -0.0129(16)
N8 0.077(2) 0.145(3) 0.0561(16) -0.042(2) 0.0206(15) -0.0117(18)

loop_
_atom_type_symbol
_atom_type_description
_atom_type_scat_dispersion_real
_atom_type_scat_dispersion_imag
_atom_type_scat_source
C C 0.0033 0.0016 'International Tables Vol C Tables 4.2.6.8 and 6.1.1.4'
H H 0.0000 0.0000 'International Tables Vol C Tables 4.2.6.8 and 6.1.1.4'
N N 0.0061 0.0033 'International Tables Vol C Tables 4.2.6.8 and 6.1.1.4'
Ni Ni 0.3393 1.1124 'International Tables Vol C Tables 4.2.6.8 and 6.1.1.4'

loop_
_geom_angle_atom_site_label_1
_geom_angle_atom_site_label_2
_geom_angle_atom_site_label_3
_geom_angle_site_symmetry_1
_geom_angle_site_symmetry_3
_geom_angle
N6 Ni1 N2 . . 103.88(9)
N6 Ni1 N1 . . 95.98(9)
N2 Ni1 N1 . . 81.58(8)
N6 Ni1 N3 . 7_667 89.76(9)
N2 Ni1 N3 . 7_667 117.29(8)
N1 Ni1 N3 . 7_667 158.38(9)
N6 Ni1 N3 . . 160.44(9)
N2 Ni1 N3 . . 94.69(8)
N1 Ni1 N3 . . 92.73(8)
N3 Ni1 N3 7_667 . 76.09(9)
C2 N1 C13 . . 118.9(2)
C2 N1 Ni1 . . 129.23(17)
C13 N1 Ni1 . . 111.79(17)
N2 C12 C8 . . 123.2(3)
N2 C12 C13 . . 117.6(2)
C8 C12 C13 . . 119.3(2)
C11 N2 C12 . . 118.8(2)
C11 N2 Ni1 . . 129.58(17)
C12 N2 Ni1 . . 111.56(16)
N1 C13 C5 . . 122.5(2)
N1 C13 C12 . . 116.9(2)
C5 C13 C12 . . 120.6(2)
N4 N3 Ni1 . 7_667 127.69(16)
N4 N3 Ni1 . . 125.79(15)
Ni1 N3 Ni1 7_667 . 103.91(9)
N5 N4 N3 . . 178.8(3)
C6 C7 C8 . . 121.2(3)
C6 C7 H7 . . 119.4
C8 C7 H7 . . 119.4
N8 N7 N6 . . 175.6(3)
C4 C3 C2 . . 120.7(3)
C4 C3 H3 . . 119.7
C2 C3 H3 . . 119.7
N1 C2 C3 . . 121.0(2)
N1 C2 C1 . . 118.1(2)
C3 C2 C1 . . 120.9(3)
C4 C5 C13 . . 117.3(2)
C4 C5 C6 . . 124.5(2)
C13 C5 C6 . . 118.2(3)
C10 C9 C8 . . 120.3(3)
C10 C9 H9 . . 119.9
C8 C9 H9 . . 119.9
N7 N6 Ni1 . . 129.40(19)
C3 C4 C5 . . 119.7(2)
C3 C4 H4 . . 120.2
C5 C4 H4 . . 120.2
C12 C8 C9 . . 116.2(3)
C12 C8 C7 . . 119.2(3)
C9 C8 C7 . . 124.6(3)
N2 C11 C10 . . 121.2(2)
N2 C11 C14 . . 118.9(2)
C10 C11 C14 . . 120.0(2)
C11 C14 H14A . . 109.5
C11 C14 H14B . . 109.5
H14A C14 H14B . . 109.5
C11 C14 H14C . . 109.5
H14A C14 H14C . . 109.5
H14B C14 H14C . . 109.5
C9 C10 C11 . . 120.3(3)
C9 C10 H10 . . 119.9
C11 C10 H10 . . 119.9
C7 C6 C5 . . 121.5(3)
C7 C6 H6 . . 119.3
C5 C6 H6 . . 119.3
C2 C1 H1A . . 109.5
C2 C1 H1B . . 109.5
H1A C1 H1B . . 109.5
C2 C1 H1C . . 109.5
H1A C1 H1C . . 109.5
H1B C1 H1C . . 109.5

loop_
_geom_bond_atom_site_label_1
_geom_bond_atom_site_label_2
_geom_bond_site_symmetry_2
_geom_bond_distance
Ni1 N6 . 1.985(2)
Ni1 N2 . 2.054(2)
Ni1 N1 . 2.058(2)
Ni1 N3 7_667 2.0607(19)
Ni1 N3 . 2.070(2)
N1 C2 . 1.329(3)
N1 C13 . 1.369(3)
C12 N2 . 1.373(3)
C12 C8 . 1.404(3)
C12 C13 . 1.431(4)
N2 C11 . 1.322(3)
C13 C5 . 1.402(3)
N3 N4 . 1.209(3)
N3 Ni1 7_667 2.0607(19)
N4 N5 . 1.138(3)
C7 C6 . 1.340(4)
C7 C8 . 1.428(4)
C7 H7 . 0.9300
N7 N8 . 1.159(3)
N7 N6 . 1.185(3)
C3 C4 . 1.358(4)
C3 C2 . 1.402(3)
C3 H3 . 0.9300
C2 C1 . 1.492(4)
C5 C4 . 1.396(4)
C5 C6 . 1.436(4)
C9 C10 . 1.360(4)
C9 C8 . 1.405(4)
C9 H9 . 0.9300
C4 H4 . 0.9300
C11 C10 . 1.405(4)
C11 C14 . 1.502(3)
C14 H14A . 0.9600
C14 H14B . 0.9600
C14 H14C . 0.9600
C10 H10 . 0.9300
C6 H6 . 0.9300
C1 H1A . 0.9600
C1 H1B . 0.9600
C1 H1C . 0.9600

loop_
_geom_hbond_atom_site_label_D
_geom_hbond_atom_site_label_H
_geom_hbond_atom_site_label_A
_geom_hbond_site_symmetry_A
_geom_hbond_distance_DH
_geom_hbond_distance_HA
_geom_hbond_distance_DA
_geom_hbond_angle_DHA
C14 H14A N3 7_667 0.96 2.47 3.391(4) 162.0
C4 H4 N8 2_756 0.93 2.43 3.304(4) 156.5

loop_
_geom_torsion_atom_site_label_1
_geom_torsion_atom_site_label_2
_geom_torsion_atom_site_label_3
_geom_torsion_atom_site_label_4
_geom_torsion_site_symmetry_1
_geom_torsion_site_symmetry_4
_geom_torsion
N6 Ni1 N1 C2 . . -73.3(2)
N2 Ni1 N1 C2 . . -176.5(2)
N3 Ni1 N1 C2 7_667 . 31.3(4)
N3 Ni1 N1 C2 . . 89.1(2)
N6 Ni1 N1 C13 . . 110.21(17)
N2 Ni1 N1 C13 . . 7.01(15)
N3 Ni1 N1 C13 7_667 . -145.1(2)
N3 Ni1 N1 C13 . . -87.32(16)
C8 C12 N2 C11 . . 0.9(3)
C13 C12 N2 C11 . . -178.1(2)
C8 C12 N2 Ni1 . . -177.34(18)
C13 C12 N2 Ni1 . . 3.7(3)
N6 Ni1 N2 C11 . . 82.1(2)
N1 Ni1 N2 C11 . . 176.2(2)
N3 Ni1 N2 C11 7_667 . -14.9(2)
N3 Ni1 N2 C11 . . -91.7(2)
N6 Ni1 N2 C12 . . -99.89(16)
N1 Ni1 N2 C12 . . -5.77(15)
N3 Ni1 N2 C12 7_667 . 163.06(14)
N3 Ni1 N2 C12 . . 86.31(16)
C2 N1 C13 C5 . . -1.4(3)
Ni1 N1 C13 C5 . . 175.47(17)
C2 N1 C13 C12 . . 176.0(2)
Ni1 N1 C13 C12 . . -7.2(3)
N2 C12 C13 N1 . . 2.4(3)
C8 C12 C13 N1 . . -176.6(2)
N2 C12 C13 C5 . . 179.8(2)
C8 C12 C13 C5 . . 0.8(3)
N6 Ni1 N3 N4 . . 152.5(3)
N2 Ni1 N3 N4 . . -45.8(2)
N1 Ni1 N3 N4 . . 36.0(2)
N3 Ni1 N3 N4 7_667 . -162.8(3)
N6 Ni1 N3 Ni1 . 7_667 -44.8(3)
N2 Ni1 N3 Ni1 . 7_667 116.97(10)
N1 Ni1 N3 Ni1 . 7_667 -161.26(10)
N3 Ni1 N3 Ni1 7_667 7_667 0.0
C13 N1 C2 C3 . . 1.7(4)
Ni1 N1 C2 C3 . . -174.51(18)
C13 N1 C2 C1 . . -177.5(2)
Ni1 N1 C2 C1 . . 6.3(3)
C4 C3 C2 N1 . . -0.4(4)
C4 C3 C2 C1 . . 178.8(3)
N1 C13 C5 C4 . . -0.3(3)
C12 C13 C5 C4 . . -177.6(2)
N1 C13 C5 C6 . . 178.8(2)
C12 C13 C5 C6 . . 1.5(3)
N2 Ni1 N6 N7 . . 76.4(3)
N1 Ni1 N6 N7 . . -6.4(3)
N3 Ni1 N6 N7 7_667 . -165.5(3)
N3 Ni1 N6 N7 . . -122.4(3)
C2 C3 C4 C5 . . -1.3(4)
C13 C5 C4 C3 . . 1.6(4)
C6 C5 C4 C3 . . -177.4(3)
N2 C12 C8 C9 . . -1.8(4)
C13 C12 C8 C9 . . 177.1(2)
N2 C12 C8 C7 . . 178.9(2)
C13 C12 C8 C7 . . -2.2(4)
C10 C9 C8 C12 . . 0.7(4)
C10 C9 C8 C7 . . 179.9(3)
C6 C7 C8 C12 . . 1.3(4)
C6 C7 C8 C9 . . -178.0(3)
C12 N2 C11 C10 . . 1.2(4)
Ni1 N2 C11 C10 . . 179.08(19)
C12 N2 C11 C14 . . -179.7(2)
Ni1 N2 C11 C14 . . -1.8(4)
C8 C9 C10 C11 . . 1.3(4)
N2 C11 C10 C9 . . -2.3(4)
C14 C11 C10 C9 . . 178.6(3)
C8 C7 C6 C5 . . 1.1(4)
C4 C5 C6 C7 . . 176.5(3)
C13 C5 C6 C7 . . -2.5(4)
